data_7031470
loop_
_publ_author_name
'Roemer, Max'
'Nijhuis, Christian A.'

_publ_section_title
;
 Syntheses and purification of the versatile synthons iodoferrocene and
 1,1'-diiodoferrocene.
;
_journal_issue 31
_journal_name_full 'Dalton transactions (Cambridge, England : 2003)'
_journal_page_first 11815
_journal_page_last 11818
_journal_paper_doi 10.1039/c4dt01787k
_journal_volume 43
_journal_year 2014
_chemical_formula_sum 'C10 H8 Fe I2'
_chemical_formula_weight 437.81
_chemical_name_systematic
; 
 ? 
;
_space_group_crystal_system monoclinic
_space_group_IT_number 15
_space_group_name_Hall '-C 2yc'
_space_group_name_H-M_alt 'C 1 2/c 1'
_symmetry_space_group_name_Hall '-C 2yc'
_symmetry_space_group_name_H-M 'C 1 2/c 1'
_atom_sites_solution_hydrogens geom
_audit_creation_method SHELXL-2013
_cell_angle_alpha 90
_cell_angle_beta 110.8941(15)
_cell_angle_gamma 90
_cell_formula_units_Z 12
_cell_length_a 14.0018(8)
_cell_length_b 17.2407(10)
_cell_length_c 14.6467(13)
_cell_measurement_reflns_used 9801
_cell_measurement_temperature 100(2)
_cell_measurement_theta_max 28.32
_cell_measurement_theta_min 2.77
_cell_volume 3303.2(4)
_computing.cell_refinement 'APEX2 v2013.6--2 (Bruker AXS)'
_computing.data_collection 'APEX2 (Bruker AXS)'
_computing.data_reduction 'SAINT V8.32B (Bruker AXS Inc., 2013)'
_computing.molecular_graphics 'Bruker SHELXTL'
_computing.publication_material 'Bruker SHELXTL'
_computing.structure_refinement 'SHELXL--2013 (Sheldrick 2013)'
_computing.structure_solution 'SHELXS--97 (Sheldrick 2008)'

_diffrn_ambient_temperature 100(2)
_diffrn_measured_fraction_theta_full 0.999
_diffrn_measured_fraction_theta_max 1.000
_diffrn_measurement_device_type 'D8 Venture'
_diffrn_measurement_method '\f and \w scans'
_diffrn_radiation_type MoK\a
_diffrn_radiation_wavelength 0.71073
_diffrn_reflns_av_R_equivalents 0.0411
_diffrn_reflns_av_unetI/netI 0.0202
_diffrn_reflns_Laue_measured_fraction_full 0.999
_diffrn_reflns_Laue_measured_fraction_max 1.000
_diffrn_reflns_limit_h_max 18
_diffrn_reflns_limit_h_min -18
_diffrn_reflns_limit_k_max 22
_diffrn_reflns_limit_k_min -22
_diffrn_reflns_limit_l_max 19
_diffrn_reflns_limit_l_min -19
_diffrn_reflns_number 29444
_diffrn_reflns_point_group_measured_fraction_full 0.999
_diffrn_reflns_point_group_measured_fraction_max 1.000
_diffrn_reflns_theta_full 25.242
_diffrn_reflns_theta_max 27.496
_diffrn_reflns_theta_min 2.093
_diffrn_source 'Sealed Microfusing Source'
_exptl_absorpt_coefficient_mu 6.928
_exptl_absorpt_correction_T_max 0.7457
_exptl_absorpt_correction_T_min 0.2881
_exptl_absorpt_correction_type multi-scan
_exptl_absorpt_process_details 'Sadabs, (Sheldrick 2008)'
_exptl_crystal_colour Colourless
_exptl_crystal_density_diffrn 2.641
_exptl_crystal_density_meas ?
_exptl_crystal_density_method 'Not Measured'
_exptl_crystal_description Block
_exptl_crystal_F_000 2400
_exptl_crystal_size_max 0.488
_exptl_crystal_size_mid 0.366
_exptl_crystal_size_min 0.173
_refine_diff_density_max 0.962
_refine_diff_density_min -1.979
_refine_diff_density_rms 0.168
_refine_ls_extinction_method none
_refine_ls_goodness_of_fit_ref 1.221
_refine_ls_hydrogen_treatment constr
_refine_ls_matrix_type full
_refine_ls_number_parameters 179
_refine_ls_number_reflns 3803
_refine_ls_number_restraints 0
_refine_ls_restrained_S_all 1.221
_refine_ls_R_factor_all 0.0228
_refine_ls_R_factor_gt 0.0220
_refine_ls_shift/su_max 0.001
_refine_ls_shift/su_mean 0.000
_refine_ls_structure_factor_coef Fsqd
_refine_ls_weighting_details 'w=1/[\s^2^(Fo^2^)+(0.0210P)^2^+11.6243P] where P=(Fo^2^+2Fc^2^)/3'
_refine_ls_weighting_scheme calc
_refine_ls_wR_factor_gt 0.0540
_refine_ls_wR_factor_ref 0.0543
_reflns_Friedel_coverage 0.000
_reflns_number_gt 3730
_reflns_number_total 3803
_reflns_threshold_expression 'I > 2\s(I)'
_cod_data_source_file c4dt01787k1.cif
_cod_data_source_block D499
_cod_depositor_comments
;
The following automatic conversions were performed:

'_exptl_absorpt_correction_type' value 'Multi-scan' changed to
'multi-scan' according to
/usr/data/users/saulius/crontab/automatic-downloads/rss-feeds/RSC/lib/dictionaries/cif_core.dic
dictionary named 'cif_core.dic' version 2.4.2 from 2011-04-26.

Automatic conversion script
Id: cif_fix_values 2281 2013-09-26 08:29:07Z andrius 

 Adding full bibliography for 7031470--7031471.cif.

The following automatic conversions were performed:

'_exptl_crystal_density_meas' value 'Not Measured' was changed to '?'
- the value is perceived as not measured.

Automatic conversion script
Id: cif_fix_values 3008 2015-01-20 13:52:24Z robertas 
;
_cod_database_code 7031470
_shelx_space_group_comment
; 
The symmetry employed for this shelxl refinement is uniquely defined 
by the following loop, which should always be used as a source of 
symmetry information in preference to the above space-group names. 
They are only intended as comments. 
;
_shelx_estimated_absorpt_t_min 0.133
_shelx_estimated_absorpt_t_max 0.380
_computing.bruker_data_scaling 'SADABS V2012/1 (Bruker AXS Inc.)'

_shelxl_version_number 2013-3

loop_
_space_group_symop_operation_xyz
'x, y, z'
'-x, y, -z+1/2'
'x+1/2, y+1/2, z'
'-x+1/2, y+1/2, -z+1/2'
'-x, -y, -z'
'x, -y, z-1/2'
'-x+1/2, -y+1/2, -z'
'x+1/2, -y+1/2, z-1/2'

loop_
_atom_site_label
_atom_site_type_symbol
_atom_site_fract_x
_atom_site_fract_y
_atom_site_fract_z
_atom_site_U_iso_or_equiv
_atom_site_adp_type
_atom_site_occupancy
_atom_site_site_symmetry_order
_atom_site_calc_flag
_atom_site_refinement_flags_posn
_atom_site_refinement_flags_adp
_atom_site_refinement_flags_occupancy
Fe1 Fe 0.5000 0.47941(3) 0.2500 0.01121(11) Uani 1 2 d S T P
Fe2 Fe 0.2500 0.2500 0.5000 0.01226(12) Uani 1 2 d S . P
Fe3 Fe 0.0000 0.51849(3) 0.2500 0.00955(11) Uani 1 2 d S T P
I1 I 0.27784(2) 0.40092(2) 0.05096(2) 0.02119(6) Uani 1 1 d . . .
I2 I -0.01848(2) 0.23439(2) 0.47955(2) 0.02214(6) Uani 1 1 d . . .
I3 I 0.17796(2) 0.68136(2) 0.29542(2) 0.01995(6) Uani 1 1 d . . .
C1 C 0.3504(2) 0.45066(18) 0.1886(2) 0.0164(6) Uani 1 1 d . . .
C2 C 0.3594(2) 0.53101(18) 0.2099(2) 0.0194(6) Uani 1 1 d . . .
H2 H 0.3338 0.5742 0.1618 0.023 Uiso 1 1 calc R U .
C3 C 0.4115(2) 0.53901(19) 0.3122(2) 0.0213(6) Uani 1 1 d . . .
H3 H 0.4301 0.5891 0.3487 0.026 Uiso 1 1 calc R U .
C4 C 0.4346(2) 0.46375(19) 0.3534(2) 0.0201(6) Uani 1 1 d . . .
H4 H 0.4720 0.4518 0.4240 0.024 Uiso 1 1 calc R U .
C5 C 0.3970(2) 0.40821(18) 0.2769(2) 0.0188(6) Uani 1 1 d . . .
H5 H 0.4016 0.3505 0.2840 0.023 Uiso 1 1 calc R U .
C6 C 0.1019(2) 0.28526(17) 0.4492(2) 0.0147(5) Uani 1 1 d . . .
C7 C 0.1661(2) 0.34602(16) 0.5039(2) 0.0150(5) Uani 1 1 d . . .
H7 H 0.1620 0.3716 0.5637 0.018 Uiso 1 1 calc R U .
C8 C 0.2369(2) 0.36383(17) 0.4568(2) 0.0192(6) Uani 1 1 d . . .
H8 H 0.2923 0.4037 0.4787 0.023 Uiso 1 1 calc R U .
C9 C 0.2163(3) 0.31413(18) 0.3745(2) 0.0222(6) Uani 1 1 d . . .
H9 H 0.2550 0.3131 0.3288 0.027 Uiso 1 1 calc R U .
C10 C 0.1328(2) 0.26541(18) 0.3690(2) 0.0196(6) Uani 1 1 d . . .
H10 H 0.1015 0.2246 0.3187 0.023 Uiso 1 1 calc R U .
C11 C 0.1124(2) 0.57776(16) 0.2268(2) 0.0137(5) Uani 1 1 d . . .
C12 C 0.0265(2) 0.57232(17) 0.1382(2) 0.0155(5) Uani 1 1 d . . .
H12 H -0.0133 0.6165 0.0982 0.019 Uiso 1 1 calc R U .
C13 C 0.0089(2) 0.49216(18) 0.1172(2) 0.0177(6) Uani 1 1 d . . .
H13 H -0.0475 0.4698 0.0602 0.021 Uiso 1 1 calc R U .
C14 C 0.0829(2) 0.44878(18) 0.1918(2) 0.0185(6) Uani 1 1 d . . .
H14 H 0.0873 0.3909 0.1963 0.022 Uiso 1 1 calc R U .
C15 C 0.1480(2) 0.50191(17) 0.2606(2) 0.0159(5) Uani 1 1 d . . .
H15 H 0.2071 0.4885 0.3211 0.019 Uiso 1 1 calc R U .

loop_
_atom_site_aniso_label
_atom_site_aniso_U_11
_atom_site_aniso_U_22
_atom_site_aniso_U_33
_atom_site_aniso_U_23
_atom_site_aniso_U_13
_atom_site_aniso_U_12
Fe1 0.0096(2) 0.0101(3) 0.0139(3) 0.000 0.0042(2) 0.000
Fe2 0.0138(3) 0.0103(3) 0.0154(3) 0.0024(2) 0.0085(2) 0.0041(2)
Fe3 0.0115(2) 0.0098(2) 0.0095(2) 0.000 0.0063(2) 0.000
I1 0.01554(10) 0.02420(11) 0.01971(10) -0.00714(7) 0.00123(8) -0.00218(7)
I2 0.01466(10) 0.01857(11) 0.03484(12) -0.00908(8) 0.01083(9) -0.00416(7)
I3 0.02326(11) 0.01477(10) 0.01733(10) 0.00237(7) 0.00174(8) -0.00721(7)
C1 0.0118(13) 0.0203(14) 0.0165(13) -0.0070(11) 0.0043(11) -0.0013(11)
C2 0.0117(13) 0.0198(15) 0.0259(15) -0.0013(12) 0.0056(11) 0.0037(11)
C3 0.0162(14) 0.0230(15) 0.0257(16) -0.0101(12) 0.0088(12) 0.0011(12)
C4 0.0157(14) 0.0291(17) 0.0182(14) -0.0030(12) 0.0096(11) -0.0014(12)
C5 0.0181(14) 0.0190(15) 0.0227(15) -0.0003(12) 0.0113(12) -0.0045(11)
C6 0.0127(13) 0.0147(13) 0.0167(13) -0.0009(11) 0.0052(10) 0.0045(11)
C7 0.0137(13) 0.0113(13) 0.0213(14) 0.0012(10) 0.0079(11) 0.0041(10)
C8 0.0196(14) 0.0128(14) 0.0277(16) 0.0084(11) 0.0116(12) 0.0035(11)
C9 0.0296(17) 0.0197(15) 0.0230(15) 0.0115(12) 0.0164(13) 0.0105(13)
C10 0.0227(15) 0.0208(15) 0.0148(14) 0.0021(11) 0.0062(12) 0.0089(12)
C11 0.0158(13) 0.0127(13) 0.0149(13) -0.0004(10) 0.0081(11) -0.0037(10)
C12 0.0189(14) 0.0189(14) 0.0112(12) 0.0022(10) 0.0082(11) -0.0045(11)
C13 0.0236(15) 0.0217(15) 0.0129(12) -0.0051(11) 0.0131(11) -0.0082(12)
C14 0.0242(15) 0.0149(14) 0.0248(15) -0.0022(11) 0.0191(13) 0.0003(12)
C15 0.0155(13) 0.0165(14) 0.0192(14) 0.0013(11) 0.0105(11) 0.0020(11)

loop_
_atom_type_symbol
_atom_type_description
_atom_type_scat_dispersion_real
_atom_type_scat_dispersion_imag
_atom_type_scat_source
C C 0.0033 0.0016 'International Tables Vol C Tables 4.2.6.8 and 6.1.1.4'
H H 0.0000 0.0000 'International Tables Vol C Tables 4.2.6.8 and 6.1.1.4'
Fe Fe 0.3463 0.8444 'International Tables Vol C Tables 4.2.6.8 and 6.1.1.4'
I I -0.4742 1.8119 'International Tables Vol C Tables 4.2.6.8 and 6.1.1.4'

loop_
_geom_angle_atom_site_label_1
_geom_angle_atom_site_label_2
_geom_angle_atom_site_label_3
_geom_angle
_geom_angle_site_symmetry_1
_geom_angle_site_symmetry_3
C1 Fe1 C1 151.65(18) . 2_655
C1 Fe1 C5 41.11(12) . .
C1 Fe1 C5 117.27(12) 2_655 .
C1 Fe1 C5 117.28(12) . 2_655
C1 Fe1 C5 41.10(12) 2_655 2_655
C5 Fe1 C5 105.86(18) . 2_655
C1 Fe1 C2 166.18(13) . 2_655
C1 Fe1 C2 40.70(12) 2_655 2_655
C5 Fe1 C2 151.85(13) . 2_655
C5 Fe1 C2 69.05(13) 2_655 2_655
C1 Fe1 C2 40.70(12) . .
C1 Fe1 C2 166.18(13) 2_655 .
C5 Fe1 C2 69.05(13) . .
C5 Fe1 C2 151.84(13) 2_655 .
C2 Fe1 C2 128.46(18) 2_655 .
C1 Fe1 C4 68.38(12) . .
C1 Fe1 C4 107.69(12) 2_655 .
C5 Fe1 C4 40.81(12) . .
C5 Fe1 C4 126.72(13) 2_655 .
C2 Fe1 C4 118.89(13) 2_655 .
C2 Fe1 C4 68.37(13) . .
C1 Fe1 C4 107.69(12) . 2_655
C1 Fe1 C4 68.38(12) 2_655 2_655
C5 Fe1 C4 126.72(13) . 2_655
C5 Fe1 C4 40.81(12) 2_655 2_655
C2 Fe1 C4 68.37(13) 2_655 2_655
C2 Fe1 C4 118.89(13) . 2_655
C4 Fe1 C4 164.85(19) . 2_655
C1 Fe1 C3 68.14(12) . .
C1 Fe1 C3 128.11(12) 2_655 .
C5 Fe1 C3 68.60(13) . .
C5 Fe1 C3 165.32(13) 2_655 .
C2 Fe1 C3 109.01(13) 2_655 .
C2 Fe1 C3 40.51(13) . .
C4 Fe1 C3 40.45(13) . .
C4 Fe1 C3 153.22(14) 2_655 .
C1 Fe1 C3 128.11(12) . 2_655
C1 Fe1 C3 68.14(12) 2_655 2_655
C5 Fe1 C3 165.32(13) . 2_655
C5 Fe1 C3 68.60(13) 2_655 2_655
C2 Fe1 C3 40.51(13) 2_655 2_655
C2 Fe1 C3 109.01(13) . 2_655
C4 Fe1 C3 153.22(14) . 2_655
C4 Fe1 C3 40.45(13) 2_655 2_655
C3 Fe1 C3 120.02(19) . 2_655
C6 Fe2 C6 180.0 . 7_556
C6 Fe2 C7 40.99(11) . .
C6 Fe2 C7 139.01(11) 7_556 .
C6 Fe2 C7 139.01(11) . 7_556
C6 Fe2 C7 40.99(11) 7_556 7_556
C7 Fe2 C7 180.0 . 7_556
C6 Fe2 C10 41.02(12) . .
C6 Fe2 C10 138.98(12) 7_556 .
C7 Fe2 C10 69.17(12) . .
C7 Fe2 C10 110.83(12) 7_556 .
C6 Fe2 C10 138.98(12) . 7_556
C6 Fe2 C10 41.02(12) 7_556 7_556
C7 Fe2 C10 110.83(12) . 7_556
C7 Fe2 C10 69.17(12) 7_556 7_556
C10 Fe2 C10 180.0 . 7_556
C6 Fe2 C8 111.54(12) . 7_556
C6 Fe2 C8 68.46(12) 7_556 7_556
C7 Fe2 C8 139.13(12) . 7_556
C7 Fe2 C8 40.87(12) 7_556 7_556
C10 Fe2 C8 111.52(13) . 7_556
C10 Fe2 C8 68.48(13) 7_556 7_556
C6 Fe2 C8 68.46(12) . .
C6 Fe2 C8 111.54(12) 7_556 .
C7 Fe2 C8 40.87(12) . .
C7 Fe2 C8 139.13(12) 7_556 .
C10 Fe2 C8 68.48(13) . .
C10 Fe2 C8 111.52(13) 7_556 .
C8 Fe2 C8 180.00(18) 7_556 .
C6 Fe2 C9 111.61(12) . 7_556
C6 Fe2 C9 68.39(12) 7_556 7_556
C7 Fe2 C9 111.24(12) . 7_556
C7 Fe2 C9 68.76(12) 7_556 7_556
C10 Fe2 C9 139.49(14) . 7_556
C10 Fe2 C9 40.51(14) 7_556 7_556
C8 Fe2 C9 40.58(13) 7_556 7_556
C8 Fe2 C9 139.42(13) . 7_556
C6 Fe2 C9 68.40(12) . .
C6 Fe2 C9 111.60(12) 7_556 .
C7 Fe2 C9 68.76(12) . .
C7 Fe2 C9 111.24(12) 7_556 .
C10 Fe2 C9 40.51(14) . .
C10 Fe2 C9 139.49(14) 7_556 .
C8 Fe2 C9 139.42(13) 7_556 .
C8 Fe2 C9 40.58(13) . .
C9 Fe2 C9 180.0 7_556 .
C11 Fe3 C11 118.72(17) . 2
C11 Fe3 C12 106.52(12) . 2
C11 Fe3 C12 41.34(11) 2 2
C11 Fe3 C12 41.34(11) . .
C11 Fe3 C12 106.52(12) 2 .
C12 Fe3 C12 125.54(17) 2 .
C11 Fe3 C15 41.18(11) . .
C11 Fe3 C15 153.55(12) 2 .
C12 Fe3 C15 118.38(12) 2 .
C12 Fe3 C15 69.68(12) . .
C11 Fe3 C15 153.55(12) . 2
C11 Fe3 C15 41.19(11) 2 2
C12 Fe3 C15 69.68(12) 2 2
C12 Fe3 C15 118.38(12) . 2
C15 Fe3 C15 163.90(17) . 2
C11 Fe3 C13 126.34(12) . 2
C11 Fe3 C13 68.52(11) 2 2
C12 Fe3 C13 40.76(12) 2 2
C12 Fe3 C13 163.89(13) . 2
C15 Fe3 C13 107.53(12) . 2
C15 Fe3 C13 68.69(12) 2 2
C11 Fe3 C13 68.52(11) . .
C11 Fe3 C13 126.34(12) 2 .
C12 Fe3 C13 163.89(13) 2 .
C12 Fe3 C13 40.76(12) . .
C15 Fe3 C13 68.69(12) . .
C15 Fe3 C13 107.53(12) 2 .
C13 Fe3 C13 154.33(18) 2 .
C11 Fe3 C14 68.52(12) . .
C11 Fe3 C14 164.19(12) 2 .
C12 Fe3 C14 153.54(12) 2 .
C12 Fe3 C14 68.90(12) . .
C15 Fe3 C14 40.69(12) . .
C15 Fe3 C14 126.48(12) 2 .
C13 Fe3 C14 119.99(12) 2 .
C13 Fe3 C14 40.57(13) . .
C11 Fe3 C14 164.19(12) . 2
C11 Fe3 C14 68.53(12) 2 2
C12 Fe3 C14 68.89(12) 2 2
C12 Fe3 C14 153.54(12) . 2
C15 Fe3 C14 126.48(12) . 2
C15 Fe3 C14 40.69(12) 2 2
C13 Fe3 C14 40.57(13) 2 2
C13 Fe3 C14 119.99(12) . 2
C14 Fe3 C14 108.43(17) . 2
C2 C1 C5 109.1(3) . .
C2 C1 Fe1 70.50(17) . .
C5 C1 Fe1 69.92(16) . .
C2 C1 I1 126.0(2) . .
C5 C1 I1 124.9(2) . .
Fe1 C1 I1 126.79(14) . .
C1 C2 C3 107.4(3) . .
C1 C2 Fe1 68.80(16) . .
C3 C2 Fe1 70.10(17) . .
C4 C3 C2 108.3(3) . .
C4 C3 Fe1 69.50(17) . .
C2 C3 Fe1 69.39(17) . .
C3 C4 C5 108.4(3) . .
C3 C4 Fe1 70.05(17) . .
C5 C4 Fe1 69.15(17) . .
C4 C5 C1 106.8(3) . .
C4 C5 Fe1 70.04(17) . .
C1 C5 Fe1 68.98(17) . .
C7 C6 C10 108.8(3) . .
C7 C6 Fe2 69.95(16) . .
C10 C6 Fe2 70.18(17) . .
C7 C6 I2 125.8(2) . .
C10 C6 I2 125.4(2) . .
Fe2 C6 I2 126.42(14) . .
C6 C7 C8 107.0(3) . .
C6 C7 Fe2 69.05(16) . .
C8 C7 Fe2 69.85(16) . .
C9 C8 C7 108.3(3) . .
C9 C8 Fe2 69.74(17) . .
C7 C8 Fe2 69.28(16) . .
C10 C9 C8 108.5(3) . .
C10 C9 Fe2 69.67(17) . .
C8 C9 Fe2 69.68(17) . .
C9 C10 C6 107.3(3) . .
C9 C10 Fe2 69.83(18) . .
C6 C10 Fe2 68.81(16) . .
C12 C11 C15 109.5(3) . .
C12 C11 Fe3 70.20(16) . .
C15 C11 Fe3 70.83(16) . .
C12 C11 I3 125.2(2) . .
C15 C11 I3 125.3(2) . .
Fe3 C11 I3 126.13(14) . .
C13 C12 C11 106.7(3) . .
C13 C12 Fe3 70.24(16) . .
C11 C12 Fe3 68.46(15) . .
C12 C13 C14 108.9(3) . .
C12 C13 Fe3 69.00(16) . .
C14 C13 Fe3 70.13(16) . .
C13 C14 C15 108.2(3) . .
C13 C14 Fe3 69.30(16) . .
C15 C14 Fe3 69.17(16) . .
C11 C15 C14 106.8(3) . .
C11 C15 Fe3 67.99(16) . .
C14 C15 Fe3 70.14(17) . .

loop_
_geom_bond_atom_site_label_1
_geom_bond_atom_site_label_2
_geom_bond_distance
_geom_bond_site_symmetry_2
Fe1 C1 2.024(3) .
Fe1 C1 2.024(3) 2_655
Fe1 C5 2.037(3) .
Fe1 C5 2.037(3) 2_655
Fe1 C2 2.046(3) 2_655
Fe1 C2 2.046(3) .
Fe1 C4 2.048(3) .
Fe1 C4 2.048(3) 2_655
Fe1 C3 2.056(3) .
Fe1 C3 2.056(3) 2_655
Fe2 C6 2.031(3) .
Fe2 C6 2.031(3) 7_556
Fe2 C7 2.043(3) .
Fe2 C7 2.043(3) 7_556
Fe2 C10 2.049(3) .
Fe2 C10 2.049(3) 7_556
Fe2 C8 2.050(3) 7_556
Fe2 C8 2.050(3) .
Fe2 C9 2.051(3) 7_556
Fe2 C9 2.051(3) .
Fe3 C11 2.005(3) .
Fe3 C11 2.005(3) 2
Fe3 C12 2.028(3) 2
Fe3 C12 2.028(3) .
Fe3 C15 2.043(3) .
Fe3 C15 2.043(3) 2
Fe3 C13 2.044(3) 2
Fe3 C13 2.044(3) .
Fe3 C14 2.055(3) .
Fe3 C14 2.055(3) 2
I1 C1 2.091(3) .
I2 C6 2.084(3) .
I3 C11 2.094(3) .
C1 C2 1.416(4) .
C1 C5 1.426(4) .
C2 C3 1.420(4) .
C3 C4 1.419(5) .
C4 C5 1.424(4) .
C6 C7 1.426(4) .
C6 C10 1.429(4) .
C7 C8 1.429(4) .
C8 C9 1.422(5) .
C9 C10 1.419(5) .
C11 C12 1.424(4) .
C11 C15 1.424(4) .
C12 C13 1.418(4) .
C13 C14 1.422(5) .
C14 C15 1.425(4) .
